data_1564647
loop_
_publ_author_name
'Riesinger, Christoph'
'Bal\'azs, G\'abor'
'Seidl, Michael'
'Scheer, Manfred'

_publ_section_title
;
 Substituted aromatic pentaphosphole ligands -- a journey across the
 p-block
;
_journal_name_full 'Chemical Science'
_journal_paper_doi 10.1039/D1SC04296C
_journal_year 2021
_chemical_formula_moiety 'C10 H15 Fe I P5, Al C16 F36 O4, 0.5(C6 H4 F2)'
_chemical_formula_sum 'C29 H17 Al F37 Fe I O4 P5'
_chemical_formula_weight 1497.01
_space_group_crystal_system monoclinic
_space_group_IT_number 15
_space_group_name_Hall '-C 2yc'
_space_group_name_H-M_alt 'C 1 2/c 1'
_atom_sites_solution_hydrogens geom
_atom_sites_solution_primary dual
_audit_creation_date 2021-03-23
_audit_creation_method
;
Olex2 1.3-alpha
(compiled 2020.11.12 svn.r5f609507 for OlexSys, GUI svn.r6272)
;
_audit_update_record
;
2021-05-13 deposited with the CCDC.	2021-09-03 downloaded from the CCDC.
;
_cell_angle_alpha 90
_cell_angle_beta 127.644(4)
_cell_angle_gamma 90
_cell_formula_units_Z 8
_cell_length_a 31.0024(8)
_cell_length_b 19.5946(3)
_cell_length_c 19.9635(6)
_cell_measurement_reflns_used 17399
_cell_measurement_temperature 122.99(10)
_cell_measurement_theta_max 74.6020
_cell_measurement_theta_min 2.8100
_cell_volume 9602.7(7)
_computing_cell_refinement 'CrysAlisPro 1.171.41.90a (Rigaku OD, 2020)'
_computing_data_collection 'CrysAlisPro 1.171.41.90a (Rigaku OD, 2020)'
_computing_data_reduction 'CrysAlisPro 1.171.41.90a (Rigaku OD, 2020)'
_computing_molecular_graphics 'Olex2 1.3-alpha (Dolomanov et al., 2009)'
_computing_publication_material 'Olex2 1.3-alpha (Dolomanov et al., 2009)'
_computing_structure_refinement 'SHELXL 2018/3 (Sheldrick, 2015)'
_computing_structure_solution 'SHELXT  (Sheldrick, 2015)'
_diffrn_ambient_environment N~2~
_diffrn_ambient_temperature 122.99(10)
_diffrn_detector 'CCD plate'
_diffrn_detector_area_resol_mean 4.1818
_diffrn_detector_type TitanS2
_diffrn_measured_fraction_theta_full 0.998
_diffrn_measured_fraction_theta_max 0.979
_diffrn_measurement_details
;
List of Runs (angles in degrees, time in seconds):

  # Type    Start    End  Width  t~exp~   \w     \q     \k     \f   Frames
#--------------------------------------------------------------------------
  1  \w     61.00 132.00   1.00   12.50    --   44.33 178.00-180.00   71
  2  \w    -25.00  68.00   1.00   12.50    --   44.33 -57.00 -90.00   93
  3  \w     36.00  72.00   1.00   50.00    --  104.50 -45.00 -30.00   36
  4  \w     33.00 127.00   1.00   50.00    --  104.50 -77.00 150.00   94
  5  \w     36.00  72.00   1.00   50.00    --  104.50 -45.00 -90.00   36
  6  \w     35.00  93.00   1.00   50.00    --  104.50 -61.00   0.00   58
  7  \w     24.00 107.00   1.00   50.00    --  104.50 -95.00   0.00   83
  8  \w     79.00 174.00   1.00   50.00    --  104.50  61.00 -90.00   95
  9  \w     35.00  93.00   1.00   50.00    --  104.50 -61.00-150.00   58
 10  \w     35.00  93.00   1.00   50.00    --  104.50 -61.00 150.00   58
 11  \w     97.00 176.00   1.00   50.00    --  104.50 125.00-150.00   79
 12  \w     20.00  68.00   1.00   12.50    --   44.33  57.00-120.00   48
 13  \w     20.00 114.00   1.00   12.50    --   44.33  57.00  30.00   94
;
_diffrn_measurement_device 'four-circle diffractometer'
_diffrn_measurement_device_type 'GV50, TitanS2'
_diffrn_measurement_method '\w scans'
_diffrn_orient_matrix_type 'CrysAlisPro convention (1999,Acta A55,543-557)'
_diffrn_orient_matrix_UB_11 0.0190032938
_diffrn_orient_matrix_UB_12 -0.0591949991
_diffrn_orient_matrix_UB_13 0.0486681304
_diffrn_orient_matrix_UB_21 -0.0525172418
_diffrn_orient_matrix_UB_22 -0.0268369816
_diffrn_orient_matrix_UB_23 -0.0504853255
_diffrn_orient_matrix_UB_31 0.0098892562
_diffrn_orient_matrix_UB_32 -0.0286843928
_diffrn_orient_matrix_UB_33 -0.0532631687
_diffrn_radiation_monochromator mirror
_diffrn_radiation_probe x-ray
_diffrn_radiation_type 'Cu K\b'
_diffrn_radiation_wavelength 1.39222
_diffrn_reflns_av_R_equivalents 0.0295
_diffrn_reflns_av_unetI/netI 0.0291
_diffrn_reflns_Laue_measured_fraction_full 0.998
_diffrn_reflns_Laue_measured_fraction_max 0.979
_diffrn_reflns_limit_h_max 42
_diffrn_reflns_limit_h_min -42
_diffrn_reflns_limit_k_max 20
_diffrn_reflns_limit_k_min -27
_diffrn_reflns_limit_l_max 21
_diffrn_reflns_limit_l_min -27
_diffrn_reflns_number 39627
_diffrn_reflns_point_group_measured_fraction_full 0.998
_diffrn_reflns_point_group_measured_fraction_max 0.979
_diffrn_reflns_theta_full 56.650
_diffrn_reflns_theta_max 74.464
_diffrn_reflns_theta_min 2.605
_diffrn_source 'micro-focus sealed X-ray tube'
_diffrn_source_type 'GV50 (Cu) X-ray Source'
_exptl_absorpt_coefficient_mu 8.267
_exptl_absorpt_correction_T_max 0.618
_exptl_absorpt_correction_T_min 0.163
_exptl_absorpt_correction_type gaussian
_exptl_absorpt_process_details
;
CrysAlisPro 1.171.41.90a (Rigaku Oxford Diffraction, 2020)
Numerical absorption correction based on gaussian integration over
a multifaceted crystal model
Empirical absorption correction using spherical harmonics,
implemented in SCALE3 ABSPACK scaling algorithm.
;
_exptl_crystal_colour 'dark brown'
_exptl_crystal_colour_modifier dark
_exptl_crystal_colour_primary brown
_exptl_crystal_density_diffrn 2.071
_exptl_crystal_description block
_exptl_crystal_F_000 5784
_exptl_crystal_size_max 0.413
_exptl_crystal_size_mid 0.275
_exptl_crystal_size_min 0.143
_refine_diff_density_max 0.662
_refine_diff_density_min -0.479
_refine_diff_density_rms 0.069
_refine_ls_extinction_method none
_refine_ls_goodness_of_fit_ref 1.021
_refine_ls_hydrogen_treatment constr
_refine_ls_matrix_type full
_refine_ls_number_parameters 942
_refine_ls_number_reflns 13047
_refine_ls_number_restraints 173
_refine_ls_restrained_S_all 1.052
_refine_ls_R_factor_all 0.0478
_refine_ls_R_factor_gt 0.0431
_refine_ls_shift/su_max 0.001
_refine_ls_shift/su_mean 0.000
_refine_ls_structure_factor_coef Fsqd
_refine_ls_weighting_details 'w=1/[\s^2^(Fo^2^)+(0.0602P)^2^+12.3771P] where P=(Fo^2^+2Fc^2^)/3'
_refine_ls_weighting_scheme calc
_refine_ls_wR_factor_gt 0.1133
_refine_ls_wR_factor_ref 0.1174
_reflns_Friedel_coverage 0.000
_reflns_number_gt 11680
_reflns_number_total 13047
_reflns_threshold_expression 'I > 2\s(I)'
_cod_data_source_file d1sc04296c2.cif
_cod_data_source_block cr444_cub_mc_abs_gaus
_cod_original_cell_volume 9602.7(6)
_cod_database_code 1564647
_shelx_shelxl_version_number 2018/3
_chemical_oxdiff_formula C29H17AlF37FeIO4P5
_shelx_space_group_comment
;
The symmetry employed for this shelxl refinement is uniquely defined
by the following loop, which should always be used as a source of
symmetry information in preference to the above space-group names.
They are only intended as comments.
;
_shelx_estimated_absorpt_t_max 0.384
_shelx_estimated_absorpt_t_min 0.131
_reflns_odcompleteness_completeness 99.14
_reflns_odcompleteness_iscentric 1
_reflns_odcompleteness_theta 72.47
_olex2_refinement_description
;
1. Fixed Uiso
 At 1.2 times of:
  All C(H) groups
 At 1.5 times of:
  All C(H,H,H) groups
2. Restrained distances
 C21B-C19 \\sim C21A-C19 \\sim C22B-C19 \\sim C22A-C19 \\sim C20A-C19 \\sim
C20B-C19
 with sigma of 0.02
 P5B-P1B \\sim P1A-P2A
 with sigma of 0.01
 P3A-P2A \\sim P2B-P1B
 with sigma of 0.01
3. Uiso/Uaniso restraints and constraints
C25B \\sim C25A \\sim C23: within 1.9A with sigma of 0.01 and sigma for
terminal atoms of 0.02 within 1.9A
F36B \\sim F30A \\sim C26B \\sim C24A: within 1.9A with sigma of 0.01 and sigma
for terminal atoms of 0.02 within 1.9A
F20B \\sim F21A \\sim C20A \\sim C20B: within 1.9A with sigma of 0.01 and sigma
for terminal atoms of 0.02 within 1.9A
P1A \\sim P5B \\sim P4B \\sim P5A \\sim P3B \\sim P4A: within 2.3A with sigma
of 0.01 and sigma for terminal atoms of 0.02 within 2.3A
C21A \\sim C21B: within 1.9A with sigma of 0.01 and sigma for terminal atoms of
0.02 within 1.9A
C21B \\sim C21A \\sim C22B \\sim C22A: within 1.9A with sigma of 0.01 and sigma
for terminal atoms of 0.02 within 1.9A
4. Others
 Fixed Sof: I1A(0.5) I1B(0.25) P1B(0.5) P4A(0.5) P5A(0.5) P1A(0.5) F24A(0.87)
 F20B(0.87) F23A(0.87) F21B(0.87) F27A(0.87) F26A(0.87) F36A(0.77) F33A(0.77)
 C21A(0.87) C20B(0.87) C26A(0.77) C22A(0.87) C25A(0.77) C28(0.5) C27(0.5)
 C32(0.5) H32(0.5) C31(0.5) H31(0.5) C30(0.5) H30(0.5) C29(0.5) H29(0.5)
 F38(0.5) F37(0.5) I1C(0.25) F23B(0.13) C21B(0.13) F24B(0.13) C20A(0.13)
 F21A(0.13) F20A(0.13) F26B(0.13) C22B(0.13) F27B(0.13) P3B(0.5) P4B(0.5)
 P5B(0.5) P2B(0.5) C24A(0.77) F30A(0.77) C25B(0.23) C26B(0.23) C24B(0.23)
 F30B(0.23) F36B(0.23) F33B(0.23) P3A(0.5) P2A(0.5)
5.a Aromatic/amide H refined with riding coordinates:
 C32(H32), C31(H31), C30(H30), C29(H29)
5.b Idealised Me refined as rotating group:
 C6(H6A,H6B,H6C), C9(H9A,H9B,H9C), C8(H8A,H8B,H8C), C10(H10A,H10B,H10C),
 C7(H7A,H7B,H7C)
;
_olex2_submission_special_instructions 'No special instructions were received'
_oxdiff_exptl_absorpt_empirical_details
;
Empirical correction (ABSPACK) includes:
- Absorption correction using spherical harmonics
- Frame scaling
;
_oxdiff_exptl_absorpt_empirical_full_max 1.824
_oxdiff_exptl_absorpt_empirical_full_min 0.736

loop_
_space_group_symop_operation_xyz
'x, y, z'
'-x, y, -z+1/2'
'x+1/2, y+1/2, z'
'-x+1/2, y+1/2, -z+1/2'
'-x, -y, -z'
'x, -y, z-1/2'
'-x+1/2, -y+1/2, -z'
'x+1/2, -y+1/2, z-1/2'

loop_
_atom_site_label
_atom_site_type_symbol
_atom_site_fract_x
_atom_site_fract_y
_atom_site_fract_z
_atom_site_U_iso_or_equiv
_atom_site_adp_type
_atom_site_occupancy
_atom_site_site_symmetry_order
_atom_site_calc_flag
_atom_site_refinement_flags_posn
_atom_site_refinement_flags_adp
_atom_site_refinement_flags_occupancy
_atom_site_disorder_assembly
_atom_site_disorder_group
I1A I 0.40891(2) 0.19823(2) 0.38430(2) 0.03889(8) Uani 0.5 1 d . . P A 1
Fe1 Fe 0.56809(2) 0.16364(2) 0.58373(2) 0.02942(8) Uani 1 1 d . . . . .
I1B I 0.50433(9) 0.19845(10) 0.70988(14) 0.0775(5) Uani 0.25 1 d . . P A -1
Al1 Al 0.69460(2) 0.49127(3) 0.45799(3) 0.02218(11) Uani 1 1 d . . . . .
P1B P 0.51479(18) 0.13194(19) 0.6266(3) 0.0521(10) Uani 0.5 1 d D . P B 2
P4A P 0.59055(8) 0.04058(13) 0.58900(17) 0.0473(6) Uani 0.5 1 d . U P A 1
P5A P 0.53346(6) 0.08459(6) 0.46933(9) 0.0367(2) Uani 0.5 1 d . U P A 1
P1A P 0.47800(4) 0.12233(7) 0.48862(7) 0.0329(2) Uani 0.5 1 d D U P A 1
O1 O 0.75423(6) 0.52106(7) 0.47885(9) 0.0276(3) Uani 1 1 d . . . . .
F17 F 0.57468(7) 0.39910(10) 0.14730(9) 0.0509(4) Uani 1 1 d . . . . .
F22 F 0.80905(8) 0.43186(9) 0.75067(10) 0.0515(4) Uani 1 1 d . . . . .
O2 O 0.64782(6) 0.46152(7) 0.35569(9) 0.0291(3) Uani 1 1 d . . . . .
F13 F 0.66877(7) 0.32714(9) 0.25878(12) 0.0529(4) Uani 1 1 d . . . . .
F15 F 0.68816(7) 0.43239(10) 0.25862(12) 0.0527(4) Uani 1 1 d . . . . .
F12 F 0.57957(8) 0.30657(8) 0.25372(11) 0.0520(4) Uani 1 1 d . . . . .
O3 O 0.71122(6) 0.42471(8) 0.52654(9) 0.0294(3) Uani 1 1 d . . . . .
F9 F 0.72391(8) 0.66800(8) 0.44637(14) 0.0565(4) Uani 1 1 d . . . . .
F14 F 0.72433(6) 0.38045(9) 0.37631(11) 0.0511(4) Uani 1 1 d . . . . .
O4 O 0.66483(6) 0.55828(8) 0.47214(11) 0.0333(3) Uani 1 1 d . . . . .
F10 F 0.58017(8) 0.36934(9) 0.34272(12) 0.0541(4) Uani 1 1 d . . . . .
F18 F 0.59511(8) 0.50069(9) 0.19844(10) 0.0549(4) Uani 1 1 d . . . . .
F8 F 0.77573(8) 0.62992(8) 0.57360(11) 0.0499(4) Uani 1 1 d . . . . .
F16 F 0.53788(6) 0.44172(11) 0.20087(11) 0.0562(4) Uani 1 1 d . . . . .
F11 F 0.65135(9) 0.31252(8) 0.38353(11) 0.0533(4) Uani 1 1 d . . . . .
F25 F 0.82377(8) 0.32313(10) 0.68087(11) 0.0578(4) Uani 1 1 d . . . . .
F34 F 0.59609(8) 0.46854(9) 0.46400(14) 0.0565(4) Uani 1 1 d . . . . .
F6 F 0.86504(7) 0.56617(11) 0.61165(11) 0.0598(5) Uani 1 1 d . . . . .
F35 F 0.54402(8) 0.54578(11) 0.45557(16) 0.0652(5) Uani 1 1 d . . . . .
F7 F 0.81057(9) 0.68688(9) 0.52500(14) 0.0614(5) Uani 1 1 d . . . . .
F4 F 0.86956(8) 0.59354(10) 0.51141(14) 0.0627(5) Uani 1 1 d . . . . .
F2 F 0.70484(8) 0.58037(11) 0.32806(10) 0.0592(5) Uani 1 1 d . . . . .
F3 F 0.77724(10) 0.53135(11) 0.35902(14) 0.0684(6) Uani 1 1 d . . . . .
F1 F 0.77474(10) 0.64111(11) 0.36803(13) 0.0688(6) Uani 1 1 d . . . . .
F24A F 0.82281(8) 0.47003(13) 0.66565(13) 0.0603(6) Uani 0.87 1 d . . P C 1
F20B F 0.66768(11) 0.33565(14) 0.56347(16) 0.0561(7) Uani 0.87 1 d . U P D 1
F32 F 0.59641(9) 0.66469(11) 0.52141(17) 0.0768(7) Uani 1 1 d . . . . .
F5 F 0.85018(8) 0.49079(9) 0.52170(16) 0.0641(5) Uani 1 1 d . . . . .
F23A F 0.75621(12) 0.50986(11) 0.65920(16) 0.0612(6) Uani 0.87 1 d . . P C 1
F21B F 0.69393(9) 0.41349(13) 0.65592(14) 0.0583(5) Uani 0.87 1 d . . P D 1
F27A F 0.75041(11) 0.28688(11) 0.56425(14) 0.0641(6) Uani 0.87 1 d . . P E 1
F26A F 0.79894(11) 0.36390(18) 0.56271(17) 0.0671(7) Uani 0.87 1 d . . P E 1
F36A F 0.62558(12) 0.52568(17) 0.57237(17) 0.0595(6) Uani 0.77 1 d . . P F 1
F31 F 0.68047(9) 0.64268(16) 0.58619(19) 0.1051(11) Uani 1 1 d . . . . .
C4 C 0.57737(9) 0.25103(11) 0.53221(13) 0.0306(4) Uani 1 1 d . . . . .
C15 C 0.63133(8) 0.41124(10) 0.29920(12) 0.0271(4) Uani 1 1 d . . . . .
C5 C 0.62039(10) 0.20407(11) 0.56043(17) 0.0361(5) Uani 1 1 d . . . . .
C11 C 0.78026(9) 0.57297(10) 0.47303(13) 0.0290(4) Uani 1 1 d . . . . .
C3 C 0.57989(10) 0.27021(12) 0.60308(15) 0.0347(4) Uani 1 1 d . . . . .
C19 C 0.74595(8) 0.39839(10) 0.60473(13) 0.0274(4) Uani 1 1 d D . . . .
C23 C 0.61950(9) 0.58275(12) 0.45863(16) 0.0351(4) Uani 1 1 d . U . . .
C1 C 0.64943(9) 0.19396(11) 0.64844(17) 0.0370(5) Uani 1 1 d . . . . .
C2 C 0.62451(11) 0.23494(12) 0.67489(14) 0.0388(5) Uani 1 1 d . . . . .
C16 C 0.61030(11) 0.34921(12) 0.32012(16) 0.0389(5) Uani 1 1 d . . . . .
C17 C 0.67872(10) 0.38685(13) 0.29774(16) 0.0388(5) Uani 1 1 d . . . . .
C18 C 0.58390(10) 0.43882(14) 0.20973(15) 0.0393(5) Uani 1 1 d . . . . .
C12 C 0.75913(13) 0.58186(16) 0.38050(18) 0.0479(6) Uani 1 1 d . . . . .
F33A F 0.64063(19) 0.69820(14) 0.4775(4) 0.0962(14) Uani 0.77 1 d . . P G 1
C14 C 0.77268(12) 0.64094(12) 0.50521(18) 0.0414(5) Uani 1 1 d . . . . .
C21A C 0.7839(3) 0.4526(5) 0.6723(6) 0.0388(13) Uani 0.87 1 d D U P C 1
C20B C 0.71143(14) 0.36681(19) 0.6299(2) 0.0395(7) Uani 0.87 1 d D U P D 1
C13 C 0.84233(11) 0.55566(14) 0.5303(2) 0.0450(6) Uani 1 1 d . . . . .
C26A C 0.59568(13) 0.52952(18) 0.4890(2) 0.0387(6) Uani 0.77 1 d . . P F 1
C22A C 0.78039(16) 0.3422(2) 0.6035(3) 0.0441(9) Uani 0.87 1 d D U P E 1
C6 C 0.70020(12) 0.15282(17) 0.7066(3) 0.0725(12) Uani 1 1 d . . . . .
H6A H 0.700905 0.134690 0.752961 0.109 Uiso 1 1 calc R U . . .
H6B H 0.732145 0.181910 0.729654 0.109 Uiso 1 1 calc R U . . .
H6C H 0.700789 0.114928 0.675071 0.109 Uiso 1 1 calc R U . . .
C9 C 0.53972(14) 0.28020(17) 0.44577(17) 0.0586(9) Uani 1 1 d . . . . .
H9A H 0.535159 0.247706 0.404556 0.088 Uiso 1 1 calc R U . . .
H9B H 0.554884 0.322959 0.442814 0.088 Uiso 1 1 calc R U . . .
H9C H 0.504262 0.289188 0.432912 0.088 Uiso 1 1 calc R U . . .
C8 C 0.5455(2) 0.3235(2) 0.6033(3) 0.0770(13) Uani 1 1 d . . . . .
H8A H 0.509702 0.325095 0.547614 0.115 Uiso 1 1 calc R U . . .
H8B H 0.563241 0.368091 0.616030 0.115 Uiso 1 1 calc R U . . .
H8C H 0.540849 0.312290 0.646447 0.115 Uiso 1 1 calc R U . . .
C10 C 0.6359(2) 0.17478(17) 0.5087(3) 0.0814(14) Uani 1 1 d . . . . .
H10A H 0.655777 0.131986 0.534366 0.122 Uiso 1 1 calc R U . . .
H10B H 0.659079 0.207263 0.506668 0.122 Uiso 1 1 calc R U . . .
H10C H 0.602903 0.165885 0.451175 0.122 Uiso 1 1 calc R U . . .
C25A C 0.6340(2) 0.6480(2) 0.5126(4) 0.0588(12) Uani 0.77 1 d . U P G 1
C7 C 0.6445(3) 0.2438(2) 0.7639(2) 0.0945(18) Uani 1 1 d . . . . .
H7A H 0.614146 0.257115 0.764110 0.142 Uiso 1 1 calc R U . . .
H7B H 0.672598 0.279350 0.791558 0.142 Uiso 1 1 calc R U . . .
H7C H 0.660060 0.200671 0.794655 0.142 Uiso 1 1 calc R U . . .
C28 C 0.5110(2) 0.0466(2) 0.2643(5) 0.0392(15) Uani 0.5 1 d . . P H -1
C27 C 0.4670(3) 0.0801(5) 0.2489(5) 0.0398(17) Uani 0.5 1 d . . P H -1
C32 C 0.4631(7) 0.1475(11) 0.2383(13) 0.045(3) Uani 0.5 1 d . . P H -1
H32 H 0.430625 0.169944 0.220935 0.054 Uiso 0.5 1 calc R U P H -1
C31 C 0.5064(8) 0.1862(2) 0.2524(19) 0.032(3) Uani 0.5 1 d . . P H -1
H31 H 0.505604 0.234595 0.253588 0.038 Uiso 0.5 1 calc R U P H -1
C30 C 0.5479(6) 0.1541(9) 0.2638(12) 0.035(2) Uani 0.5 1 d . . P H -1
H30 H 0.574400 0.179085 0.264454 0.042 Uiso 0.5 1 calc R U P H -1
C29 C 0.5528(3) 0.0813(5) 0.2753(5) 0.0408(16) Uani 0.5 1 d . . P H -1
H29 H 0.584452 0.058116 0.290275 0.049 Uiso 0.5 1 calc R U P H -1
F38 F 0.5130(2) -0.02188(16) 0.2708(4) 0.0684(17) Uani 0.5 1 d . . P H -1
F37 F 0.42777(19) 0.0446(2) 0.2420(4) 0.0810(14) Uani 0.5 1 d . . P H -1
I1C I 0.52981(9) 0.20018(13) 0.74725(14) 0.0832(6) Uani 0.25 1 d . . P B -2
F23B F 0.7353(7) 0.4661(9) 0.6857(9) 0.066(4) Uani 0.13 1 d . . P C 2
C21B C 0.775(2) 0.455(3) 0.672(4) 0.041(8) Uani 0.13 1 d D U P C 2
F24B F 0.7821(8) 0.5046(6) 0.6519(8) 0.055(4) Uani 0.13 1 d . . P C 2
F19 F 0.74039(9) 0.32006(10) 0.69258(12) 0.0597(5) Uani 1 1 d . . . . .
C20A C 0.7186(11) 0.3407(14) 0.6189(18) 0.052(5) Uani 0.13 1 d D U P C 2
F21A F 0.6733(7) 0.3608(11) 0.5936(13) 0.060(4) Uani 0.13 1 d . U P C 2
F20A F 0.7126(7) 0.2836(6) 0.5749(10) 0.063(4) Uani 0.13 1 d . . P C 2
F26B F 0.8301(6) 0.4088(10) 0.6168(11) 0.066(4) Uani 0.13 1 d . . P C 2
C22B C 0.7924(11) 0.3626(14) 0.609(2) 0.056(7) Uani 0.13 1 d D U P C 2
F27B F 0.7772(8) 0.3248(11) 0.5412(11) 0.066(5) Uani 0.13 1 d . . P C 2
P3B P 0.57202(15) 0.05057(14) 0.5605(2) 0.0671(7) Uani 0.5 1 d . U P B 2
P4B P 0.50340(13) 0.10544(15) 0.45907(13) 0.0874(8) Uani 0.5 1 d . U P B 2
P5B P 0.47375(6) 0.17283(13) 0.50500(16) 0.0844(8) Uani 0.5 1 d D U P B 2
P2B P 0.58729(15) 0.07841(13) 0.6746(2) 0.0460(7) Uani 0.5 1 d D . P B 2
F29 F 0.53732(10) 0.64113(15) 0.35032(16) 0.0884(8) Uani 1 1 d . . . . .
C24A C 0.57439(16) 0.5949(2) 0.3636(3) 0.0495(8) Uani 0.77 1 d . U P F 1
F28 F 0.59607(11) 0.62381(14) 0.32883(17) 0.0840(8) Uani 1 1 d . . . . .
F30A F 0.5509(2) 0.5390(3) 0.3218(3) 0.0682(14) Uani 0.77 1 d . U P F 1
C25B C 0.6378(7) 0.6178(10) 0.5330(13) 0.062(3) Uani 0.23 1 d . U P F 2
C26B C 0.5769(5) 0.5326(8) 0.4265(11) 0.055(3) Uani 0.23 1 d . U P F 2
C24B C 0.5955(5) 0.6426(8) 0.3865(9) 0.052(3) Uani 0.23 1 d . . P F 2
F30B F 0.6264(3) 0.7008(4) 0.4159(7) 0.053(2) Uani 0.23 1 d . . P F 2
F36B F 0.5517(6) 0.5184(7) 0.3417(9) 0.054(3) Uani 0.23 1 d . U P F 2
F33B F 0.6446(5) 0.5672(6) 0.5880(6) 0.063(2) Uani 0.23 1 d . . P F 2
P3A P 0.57770(15) 0.0758(2) 0.6774(2) 0.0622(11) Uani 0.5 1 d D . P A 1
P2A P 0.50932(17) 0.1407(2) 0.6149(2) 0.0571(12) Uani 0.5 1 d D . P A 1

loop_
_atom_site_aniso_label
_atom_site_aniso_U_11
_atom_site_aniso_U_22
_atom_site_aniso_U_33
_atom_site_aniso_U_23
_atom_site_aniso_U_13
_atom_site_aniso_U_12
I1A 0.02491(12) 0.04484(16) 0.03192(14) 0.00161(11) 0.00966(10) 0.00309(10)
Fe1 0.02438(13) 0.03835(17) 0.02544(14) 0.00557(12) 0.01517(12) -0.00442(11)
I1B 0.1307(13) 0.0471(5) 0.1370(15) 0.0134(9) 0.1240(13) 0.0144(9)
Al1 0.0243(2) 0.0223(2) 0.0239(2) -0.00338(19) 0.0168(2) -0.00207(19)
P1B 0.0592(18) 0.0373(8) 0.093(3) 0.0175(12) 0.0631(19) 0.0094(10)
P4A 0.0377(8) 0.0286(7) 0.0618(12) 0.0129(7) 0.0234(7) 0.0021(6)
P5A 0.0350(6) 0.0278(5) 0.0417(6) -0.0083(4) 0.0206(5) -0.0060(4)
P1A 0.0271(5) 0.0347(6) 0.0317(5) 0.0045(4) 0.0153(4) -0.0024(4)
O1 0.0287(6) 0.0260(6) 0.0339(7) -0.0022(5) 0.0220(6) -0.0052(5)
F17 0.0527(9) 0.0652(10) 0.0275(7) -0.0129(6) 0.0208(7) -0.0112(8)
F22 0.0568(9) 0.0543(9) 0.0281(7) -0.0062(6) 0.0180(7) -0.0060(8)
O2 0.0311(7) 0.0269(7) 0.0265(7) -0.0056(5) 0.0162(6) -0.0033(5)
F13 0.0539(9) 0.0508(9) 0.0595(10) -0.0252(8) 0.0375(8) -0.0050(7)
F15 0.0549(9) 0.0652(10) 0.0588(10) -0.0115(8) 0.0454(9) -0.0137(8)
F12 0.0605(10) 0.0440(8) 0.0515(9) -0.0215(7) 0.0342(8) -0.0278(7)
O3 0.0296(7) 0.0316(7) 0.0275(7) 0.0004(5) 0.0177(6) -0.0050(5)
F9 0.0675(11) 0.0346(8) 0.0782(12) 0.0145(8) 0.0501(10) 0.0123(7)
F14 0.0331(7) 0.0623(10) 0.0459(8) -0.0132(7) 0.0179(7) 0.0067(7)
O4 0.0308(7) 0.0300(7) 0.0442(9) -0.0093(6) 0.0255(7) -0.0008(6)
F10 0.0691(11) 0.0547(9) 0.0677(11) -0.0123(8) 0.0568(10) -0.0198(8)
F18 0.0653(11) 0.0461(8) 0.0362(8) 0.0082(6) 0.0223(8) -0.0013(8)
F8 0.0681(10) 0.0469(8) 0.0485(9) -0.0202(7) 0.0428(9) -0.0198(8)
F16 0.0307(7) 0.0778(12) 0.0446(9) -0.0063(8) 0.0150(7) 0.0041(7)
F11 0.0760(12) 0.0320(7) 0.0443(8) 0.0015(6) 0.0328(9) -0.0027(7)
F25 0.0500(9) 0.0597(10) 0.0465(9) 0.0058(8) 0.0207(8) 0.0219(8)
F34 0.0575(10) 0.0412(8) 0.0930(14) 0.0042(8) 0.0573(11) 0.0013(7)
F6 0.0375(8) 0.0731(12) 0.0457(9) 0.0060(8) 0.0135(7) -0.0152(8)
F35 0.0478(9) 0.0650(11) 0.1037(16) -0.0050(10) 0.0569(11) 0.0035(8)
F7 0.0796(13) 0.0367(8) 0.0841(13) -0.0186(8) 0.0582(12) -0.0289(8)
F4 0.0496(9) 0.0649(11) 0.0899(14) 0.0014(10) 0.0511(10) -0.0173(8)
F2 0.0562(10) 0.0747(12) 0.0307(7) 0.0046(7) 0.0183(7) -0.0180(9)
F3 0.0906(14) 0.0837(13) 0.0700(12) -0.0311(10) 0.0690(12) -0.0303(12)
F1 0.0861(14) 0.0740(12) 0.0545(10) 0.0074(9) 0.0471(11) -0.0302(11)
F24A 0.0404(9) 0.0811(15) 0.0454(10) -0.0021(10) 0.0189(8) -0.0304(10)
F20B 0.0458(11) 0.0623(15) 0.0482(13) 0.0022(10) 0.0225(11) -0.0289(11)
F32 0.0695(13) 0.0676(12) 0.1139(19) -0.0411(12) 0.0665(14) -0.0026(10)
F5 0.0486(9) 0.0475(9) 0.1121(17) 0.0032(10) 0.0571(11) 0.0029(7)
F23A 0.0650(15) 0.0345(10) 0.0520(13) -0.0148(8) 0.0192(11) 0.0026(10)
F21B 0.0546(11) 0.0883(16) 0.0549(11) 0.0030(10) 0.0452(10) 0.0068(11)
F27A 0.0735(15) 0.0401(10) 0.0553(12) -0.0154(9) 0.0274(11) 0.0114(10)
F26A 0.0566(14) 0.108(2) 0.0567(14) 0.0058(15) 0.0450(13) 0.0251(15)
F36A 0.0683(16) 0.0754(18) 0.0523(14) 0.0138(13) 0.0458(13) 0.0170(14)
F31 0.0517(11) 0.126(2) 0.111(2) -0.0896(18) 0.0363(13) -0.0146(13)
C4 0.0293(9) 0.0331(10) 0.0284(9) 0.0006(7) 0.0171(8) -0.0081(7)
C15 0.0279(8) 0.0284(9) 0.0244(8) -0.0053(7) 0.0157(7) -0.0041(7)
C5 0.0483(12) 0.0262(9) 0.0579(14) -0.0087(9) 0.0448(12) -0.0104(9)
C11 0.0338(9) 0.0274(9) 0.0317(9) -0.0031(7) 0.0230(8) -0.0082(7)
C3 0.0379(10) 0.0350(10) 0.0372(11) 0.0053(8) 0.0260(9) 0.0108(9)
C19 0.0307(9) 0.0267(9) 0.0280(9) -0.0011(7) 0.0196(8) -0.0031(7)
C23 0.0345(10) 0.0322(10) 0.0447(12) -0.0053(9) 0.0273(10) 0.0042(8)
C1 0.0238(9) 0.0280(10) 0.0520(13) -0.0013(9) 0.0195(9) -0.0007(7)
C2 0.0452(12) 0.0339(11) 0.0259(10) -0.0041(8) 0.0158(9) 0.0043(9)
C16 0.0476(13) 0.0349(11) 0.0382(12) -0.0092(9) 0.0283(11) -0.0124(10)
C17 0.0375(11) 0.0440(12) 0.0386(11) -0.0122(9) 0.0252(10) -0.0050(9)
C18 0.0360(11) 0.0454(12) 0.0278(10) -0.0052(9) 0.0151(9) -0.0038(9)
C12 0.0582(15) 0.0555(15) 0.0403(13) -0.0047(11) 0.0354(13) -0.0195(13)
F33A 0.123(3) 0.0313(12) 0.198(5) -0.014(2) 0.131(4) -0.0099(15)
C14 0.0546(14) 0.0295(10) 0.0489(13) -0.0075(9) 0.0360(12) -0.0126(10)
C21A 0.038(3) 0.036(2) 0.0330(15) -0.0056(15) 0.0171(19) -0.006(2)
C20B 0.0405(16) 0.0475(17) 0.0354(14) 0.0031(13) 0.0257(12) -0.0081(14)
C13 0.0378(12) 0.0430(13) 0.0617(16) 0.0009(11) 0.0342(12) -0.0088(10)
C26A 0.0386(14) 0.0467(17) 0.0440(17) 0.0020(13) 0.0320(14) 0.0062(13)
C22A 0.0475(18) 0.044(2) 0.0407(16) -0.0031(17) 0.0270(16) 0.0115(15)
C6 0.0307(12) 0.0441(15) 0.116(3) 0.0200(17) 0.0312(17) 0.0096(11)
C9 0.0635(18) 0.0563(17) 0.0325(12) 0.0112(11) 0.0173(12) -0.0225(14)
C8 0.103(3) 0.068(2) 0.106(3) 0.034(2) 0.087(3) 0.051(2)
C10 0.154(4) 0.0401(15) 0.146(4) -0.0177(19) 0.140(4) -0.016(2)
C25A 0.053(2) 0.0369(19) 0.098(3) -0.032(2) 0.052(2) -0.0077(18)
C7 0.154(5) 0.065(2) 0.0306(15) -0.0048(14) 0.039(2) 0.018(3)
C28 0.049(5) 0.0286(17) 0.042(5) 0.0064(19) 0.029(4) 0.0019(18)
C27 0.031(3) 0.041(3) 0.035(4) 0.007(3) 0.014(3) -0.008(3)
C32 0.040(6) 0.050(6) 0.051(4) 0.009(3) 0.031(4) 0.019(4)
C31 0.024(9) 0.0324(16) 0.032(3) 0.002(3) 0.014(7) -0.001(2)
C30 0.040(6) 0.030(3) 0.046(4) -0.007(2) 0.032(4) -0.014(4)
C29 0.037(4) 0.046(3) 0.039(4) 0.001(3) 0.023(3) 0.005(4)
F38 0.088(5) 0.0319(14) 0.098(6) 0.0098(18) 0.063(4) 0.0027(17)
F37 0.063(2) 0.061(2) 0.134(4) 0.014(3) 0.068(3) -0.013(2)
I1C 0.1347(15) 0.0732(8) 0.1179(13) 0.0274(10) 0.1163(13) 0.0281(11)
F23B 0.083(10) 0.083(10) 0.046(7) 0.004(7) 0.047(8) 0.035(9)
C21B 0.040(11) 0.035(8) 0.032(8) -0.004(7) 0.014(8) 0.009(8)
F24B 0.080(11) 0.020(5) 0.036(6) -0.010(4) 0.020(7) -0.017(6)
F19 0.0715(12) 0.0581(10) 0.0492(9) 0.0191(8) 0.0367(9) -0.0068(9)
C20A 0.051(7) 0.057(8) 0.039(7) 0.012(7) 0.023(6) -0.010(7)
F21A 0.039(6) 0.072(9) 0.066(8) 0.026(7) 0.030(6) -0.010(6)
F20A 0.080(10) 0.030(6) 0.059(8) -0.009(5) 0.032(8) -0.024(6)
F26B 0.045(7) 0.094(12) 0.071(10) 0.026(9) 0.042(8) 0.010(8)
C22B 0.065(9) 0.033(9) 0.038(8) 0.006(8) 0.015(8) 0.010(8)
F27B 0.054(9) 0.079(11) 0.058(9) -0.019(8) 0.031(8) 0.013(8)
P3B 0.110(2) 0.0396(12) 0.0923(19) -0.0261(12) 0.0824(18) -0.0334(13)
P4B 0.0954(17) 0.0889(15) 0.0500(10) -0.0165(10) 0.0301(11) -0.0640(14)
P5B 0.0281(6) 0.0923(15) 0.0960(15) 0.0493(13) 0.0191(8) -0.0076(8)
P2B 0.0617(15) 0.0307(8) 0.0594(12) 0.0179(7) 0.0441(11) 0.0176(9)
F29 0.0727(14) 0.124(2) 0.0781(15) 0.0432(14) 0.0510(13) 0.0648(15)
C24A 0.0459(18) 0.059(2) 0.056(2) 0.0182(17) 0.0370(17) 0.0207(17)
F28 0.0843(15) 0.1086(18) 0.0885(16) 0.0532(14) 0.0679(15) 0.0371(14)
F30A 0.0394(14) 0.107(4) 0.0394(15) -0.0128(18) 0.0143(12) 0.016(2)
C25B 0.054(5) 0.056(6) 0.077(6) -0.023(6) 0.040(4) 0.008(5)
C26B 0.040(4) 0.059(6) 0.072(6) 0.013(5) 0.037(4) 0.012(4)
C24B 0.040(6) 0.065(8) 0.052(7) 0.015(6) 0.029(6) 0.018(6)
F30B 0.050(4) 0.023(3) 0.092(6) 0.010(4) 0.046(5) 0.001(3)
F36B 0.025(4) 0.048(5) 0.066(8) -0.030(5) 0.015(5) -0.008(4)
F33B 0.084(7) 0.082(6) 0.051(5) 0.023(5) 0.056(5) 0.034(5)
P3A 0.0471(13) 0.0870(19) 0.0422(11) 0.0347(10) 0.0219(10) 0.0026(10)
P2A 0.0340(9) 0.109(3) 0.0347(8) 0.0084(12) 0.0245(7) -0.0032(14)

loop_
_atom_type_symbol
_atom_type_description
_atom_type_scat_dispersion_real
_atom_type_scat_dispersion_imag
_atom_type_scat_source
C C 0.0147 0.0073 'International Tables Vol C Tables 4.2.6.8 and 6.1.1.4'
H H 0.0000 0.0000 'International Tables Vol C Tables 4.2.6.8 and 6.1.1.4'
Al Al 0.1862 0.2015 'International Tables Vol C Tables 4.2.6.8 and 6.1.1.4'
F F 0.0620 0.0433 'International Tables Vol C Tables 4.2.6.8 and 6.1.1.4'
Fe Fe -0.4291 2.7169 'International Tables Vol C Tables 4.2.6.8 and 6.1.1.4'
I I -0.0495 5.7821 'International Tables Vol C Tables 4.2.6.8 and 6.1.1.4'
O O 0.0415 0.0260 'International Tables Vol C Tables 4.2.6.8 and 6.1.1.4'
P P 0.2653 0.3578 'International Tables Vol C Tables 4.2.6.8 and 6.1.1.4'

loop_
_exptl_crystal_face_index_h
_exptl_crystal_face_index_k
_exptl_crystal_face_index_l
_exptl_crystal_face_perp_dist
0 1 0 0.1035
-12 -10 9 0.1472
17 1 -14 0.1700
-19 3 2 0.0541
18 -3 -1 0.0803
16 -6 -13 0.1905
3 -4 -12 0.1872
-13 0 -4 0.1094
-15 6 13 0.2002
15 -1 2 0.1095
-20 4 5 0.0795
-7 12 -1 0.0644
10 3 -14 0.1660
8 -12 0 0.1231
4 -12 5 0.1313
-2 -9 9 0.1592
-12 9 -1 0.0499
5 -7 7 0.1368
-5 -14 1 0.1608
3 -13 -5 0.1513
-15 -9 10 0.1427
9 12 0 0.1228
-1 -12 -6 0.1457
-20 -6 9 0.1287
-14 -11 3 0.1417
17 4 0 0.1063
-19 -3 2 0.0901
-21 -1 6 0.0838
-22 1 9 0.1174
13 -10 0 0.1129
-11 12 2 0.0808

loop_
_geom_angle_atom_site_label_1
_geom_angle_atom_site_label_2
_geom_angle_atom_site_label_3
_geom_angle
_geom_angle_site_symmetry_1
_geom_angle_site_symmetry_3
_geom_angle_publ_flag
P5A Fe1 P4A 50.80(7) . . ?
P5A Fe1 P3A 92.80(11) . . ?
P1A Fe1 P4A 82.25(6) . . ?
P1A Fe1 P5A 52.60(5) . . ?
P1A Fe1 P3A 84.53(10) . . ?
C4 Fe1 P1B 136.51(10) . . ?
C4 Fe1 P4A 133.54(10) . . ?
C4 Fe1 P5A 100.08(7) . . ?
C4 Fe1 P1A 109.46(7) . . ?
C4 Fe1 C3 39.30(8) . . ?
C4 Fe1 C2 66.02(9) . . ?
C4 Fe1 P3B 130.53(9) . . ?
C4 Fe1 P4B 99.31(8) . . ?
C4 Fe1 P5B 95.59(7) . . ?
C4 Fe1 P2B 160.85(12) . . ?
C4 Fe1 P3A 164.96(12) . . ?
C4 Fe1 P2A 131.15(13) . . ?
C5 Fe1 P1B 170.80(12) . . ?
C5 Fe1 P4A 98.10(9) . . ?
C5 Fe1 P5A 89.42(7) . . ?
C5 Fe1 P1A 130.24(8) . . ?
C5 Fe1 C4 39.59(9) . . ?
C5 Fe1 C3 66.19(8) . . ?
C5 Fe1 C1 39.46(11) . . ?
C5 Fe1 C2 66.07(10) . . ?
C5 Fe1 P3B 100.20(9) . . ?
C5 Fe1 P4B 103.06(10) . . ?
C5 Fe1 P5B 130.00(9) . . ?
C5 Fe1 P2B 126.63(12) . . ?
C5 Fe1 P3A 133.85(12) . . ?
C5 Fe1 P2A 168.95(13) . . ?
C3 Fe1 P1B 105.95(11) . . ?
C3 Fe1 P4A 159.12(8) . . ?
C3 Fe1 P5A 137.51(7) . . ?
C3 Fe1 P1A 118.22(7) . . ?
C3 Fe1 P3B 166.20(10) . . ?
C3 Fe1 P4B 128.25(10) . . ?
C3 Fe1 P5B 93.03(9) . . ?
C3 Fe1 P2B 130.64(11) . . ?
C3 Fe1 P3A 129.38(12) . . ?
C3 Fe1 P2A 102.76(13) . . ?
C1 Fe1 P1B 134.05(13) . . ?
C1 Fe1 P4A 92.76(8) . . ?
C1 Fe1 P5A 116.04(8) . . ?
C1 Fe1 P1A 167.99(8) . . ?
C1 Fe1 C4 66.36(9) . . ?
C1 Fe1 C3 66.36(9) . . ?
C1 Fe1 C2 39.51(10) . . ?
C1 Fe1 P3B 101.93(11) . . ?
C1 Fe1 P4B 136.36(12) . . ?
C1 Fe1 P5B 159.05(9) . . ?
C1 Fe1 P2B 94.97(12) . . ?
C1 Fe1 P3A 101.01(12) . . ?
C1 Fe1 P2A 137.86(12) . . ?
C2 Fe1 P1B 104.89(13) . . ?
C2 Fe1 P4A 122.80(9) . . ?
C2 Fe1 P5A 154.46(8) . . ?
C2 Fe1 P1A 150.69(8) . . ?
C2 Fe1 C3 39.40(9) . . ?
C2 Fe1 P3B 134.47(12) . . ?
C2 Fe1 P4B 165.32(9) . . ?
C2 Fe1 P5B 124.67(11) . . ?
C2 Fe1 P2B 97.12(12) . . ?
C2 Fe1 P3A 99.11(12) . . ?
C2 Fe1 P2A 105.84(13) . . ?
P3B Fe1 P1B 87.40(11) . . ?
P3B Fe1 P4B 54.91(13) . . ?
P3B Fe1 P5B 97.97(12) . . ?
P4B Fe1 P1B 85.53(13) . . ?
P4B Fe1 P5B 53.88(13) . . ?
P5B Fe1 P1B 52.95(10) . . ?
P2B Fe1 P1B 54.18(11) . . ?
P2B Fe1 P3B 54.95(11) . . ?
P2B Fe1 P4B 97.39(11) . . ?
P2B Fe1 P5B 101.82(11) . . ?
P3A Fe1 P4A 51.77(13) . . ?
P2A Fe1 P4A 92.66(13) . . ?
P2A Fe1 P5A 99.38(11) . . ?
P2A Fe1 P1A 53.67(9) . . ?
P2A Fe1 P3A 52.89(12) . . ?
O1 Al1 O2 113.57(7) . . ?
O3 Al1 O1 107.85(8) . . ?
O3 Al1 O2 108.08(8) . . ?
O4 Al1 O1 107.69(8) . . ?
O4 Al1 O2 107.65(8) . . ?
O4 Al1 O3 112.09(8) . . ?
Fe1 P1B I1C 116.24(18) . . ?
P5B P1B Fe1 62.82(12) . . ?
P5B P1B I1C 121.91(18) . . ?
P5B P1B P2B 116.2(2) . . ?
P2B P1B Fe1 60.49(15) . . ?
P2B P1B I1C 107.7(2) . . ?
P5A P4A Fe1 62.34(6) . . ?
P5A P4A P3A 110.62(14) . . ?
P3A P4A Fe1 62.39(13) . . ?
P4A P5A Fe1 66.86(9) . . ?
P4A P5A P1A 98.66(11) . . ?
P1A P5A Fe1 62.73(5) . . ?
Fe1 P1A I1A 118.58(5) . . ?
P5A P1A I1A 117.14(6) . . ?
P5A P1A Fe1 64.67(5) . . ?
P2A P1A I1A 116.75(13) . . ?
P2A P1A Fe1 61.64(13) . . ?
P2A P1A P5A 116.51(13) . . ?
C11 O1 Al1 147.43(15) . . ?
C15 O2 Al1 148.62(14) . . ?
C19 O3 Al1 148.20(14) . . ?
C23 O4 Al1 146.66(15) . . ?
C5 C4 Fe1 69.85(12) . . ?
C5 C4 C9 126.2(2) . . ?
C3 C4 Fe1 70.68(13) . . ?
C3 C4 C5 108.00(19) . . ?
C3 C4 C9 125.6(2) . . ?
C9 C4 Fe1 129.45(16) . . ?
O2 C15 C16 110.85(17) . . ?
O2 C15 C17 111.13(17) . . ?
O2 C15 C18 108.46(18) . . ?
C16 C15 C17 108.66(19) . . ?
C16 C15 C18 108.79(18) . . ?
C18 C15 C17 108.91(18) . . ?
C4 C5 Fe1 70.56(11) . . ?
C4 C5 C10 126.4(3) . . ?
C1 C5 Fe1 70.33(12) . . ?
C1 C5 C4 108.27(18) . . ?
C1 C5 C10 125.1(3) . . ?
C10 C5 Fe1 128.81(19) . . ?
O1 C11 C12 110.42(18) . . ?
O1 C11 C14 111.16(17) . . ?
O1 C11 C13 107.96(18) . . ?
C12 C11 C14 109.6(2) . . ?
C12 C11 C13 109.4(2) . . ?
C14 C11 C13 108.2(2) . . ?
C4 C3 Fe1 70.02(13) . . ?
C4 C3 C2 107.68(19) . . ?
C4 C3 C8 125.7(3) . . ?
C2 C3 Fe1 69.98(14) . . ?
C2 C3 C8 126.3(3) . . ?
C8 C3 Fe1 130.2(2) . . ?
O3 C19 C21A 113.1(5) . . ?
O3 C19 C20B 107.78(19) . . ?
O3 C19 C22A 109.0(2) . . ?
O3 C19 C21B 111(3) . . ?
O3 C19 C20A 110.8(11) . . ?
O3 C19 C22B 106.9(14) . . ?
C21A C19 C20B 107.3(4) . . ?
C22A C19 C21A 109.8(4) . . ?
C22A C19 C20B 109.8(3) . . ?
C21B C19 C22B 105(3) . . ?
C20A C19 C21B 117(4) . . ?
C20A C19 C22B 104.8(18) . . ?
O4 C23 C26A 111.1(2) . . ?
O4 C23 C25A 109.3(2) . . ?
O4 C23 C24A 110.7(2) . . ?
O4 C23 C25B 105.4(7) . . ?
O4 C23 C26B 114.0(5) . . ?
O4 C23 C24B 106.7(5) . . ?
C25A C23 C26A 106.2(3) . . ?
C24A C23 C26A 106.6(2) . . ?
C24A C23 C25A 112.9(3) . . ?
C25B C23 C26B 118.1(11) . . ?
C25B C23 C24B 104.6(11) . . ?
C26B C23 C24B 107.2(8) . . ?
C5 C1 Fe1 70.21(12) . . ?
C5 C1 C2 107.7(2) . . ?
C5 C1 C6 127.4(3) . . ?
C2 C1 Fe1 70.55(14) . . ?
C2 C1 C6 124.7(3) . . ?
C6 C1 Fe1 128.61(18) . . ?
C3 C2 Fe1 70.62(14) . . ?
C3 C2 C7 125.8(3) . . ?
C1 C2 Fe1 69.94(13) . . ?
C1 C2 C3 108.3(2) . . ?
C1 C2 C7 125.7(3) . . ?
C7 C2 Fe1 128.9(3) . . ?
F12 C16 C15 112.40(19) . . ?
F10 C16 F12 107.3(2) . . ?
F10 C16 F11 107.5(2) . . ?
F10 C16 C15 111.0(2) . . ?
F11 C16 F12 106.9(2) . . ?
F11 C16 C15 111.4(2) . . ?
F13 C17 C15 113.23(19) . . ?
F15 C17 F13 107.6(2) . . ?
F15 C17 C15 110.6(2) . . ?
F14 C17 F13 107.8(2) . . ?
F14 C17 F15 107.4(2) . . ?
F14 C17 C15 109.97(18) . . ?
F17 C18 C15 112.3(2) . . ?
F18 C18 F17 107.6(2) . . ?
F18 C18 F16 108.2(2) . . ?
F18 C18 C15 110.59(19) . . ?
F16 C18 F17 107.4(2) . . ?
F16 C18 C15 110.6(2) . . ?
F2 C12 F1 107.4(3) . . ?
F2 C12 C11 110.2(2) . . ?
F3 C12 F2 108.0(2) . . ?
F3 C12 F1 108.3(2) . . ?
F3 C12 C11 110.3(2) . . ?
F1 C12 C11 112.5(2) . . ?
F9 C14 F7 108.2(2) . . ?
F9 C14 C11 110.6(2) . . ?
F8 C14 F9 107.5(2) . . ?
F8 C14 F7 108.0(2) . . ?
F8 C14 C11 110.6(2) . . ?
F7 C14 C11 111.8(2) . . ?
F22 C21A F24A 106.4(5) . . ?
F22 C21A F23A 109.6(5) . . ?
F22 C21A C19 114.0(7) . . ?
F24A C21A F23A 106.1(7) . . ?
F24A C21A C19 109.9(5) . . ?
F23A C21A C19 110.5(5) . . ?
F20B C20B C19 110.1(3) . . ?
F20B C20B F19 107.9(3) . . ?
F21B C20B F20B 107.2(3) . . ?
F21B C20B C19 112.3(3) . . ?
F21B C20B F19 107.7(3) . . ?
F19 C20B C19 111.5(3) . . ?
F6 C13 F4 107.6(2) . . ?
F6 C13 C11 110.9(2) . . ?
F4 C13 C11 112.3(2) . . ?
F5 C13 F6 107.7(3) . . ?
F5 C13 F4 107.3(2) . . ?
F5 C13 C11 110.8(2) . . ?
F34 C26A F35 108.4(3) . . ?
F34 C26A F36A 105.5(3) . . ?
F34 C26A C23 109.8(2) . . ?
F35 C26A C23 110.1(3) . . ?
F36A C26A F35 110.2(2) . . ?
F36A C26A C23 112.6(3) . . ?
F25 C22A C19 113.4(3) . . ?
F27A C22A F25 107.6(3) . . ?
F27A C22A C19 110.5(3) . . ?
F26A C22A F25 107.0(3) . . ?
F26A C22A F27A 108.1(3) . . ?
F26A C22A C19 110.2(3) . . ?
C1 C6 H6A 109.5 . . ?
C1 C6 H6B 109.5 . . ?
C1 C6 H6C 109.5 . . ?
H6A C6 H6B 109.5 . . ?
H6A C6 H6C 109.5 . . ?
H6B C6 H6C 109.5 . . ?
C4 C9 H9A 109.5 . . ?
C4 C9 H9B 109.5 . . ?
C4 C9 H9C 109.5 . . ?
H9A C9 H9B 109.5 . . ?
H9A C9 H9C 109.5 . . ?
H9B C9 H9C 109.5 . . ?
C3 C8 H8A 109.5 . . ?
C3 C8 H8B 109.5 . . ?
C3 C8 H8C 109.5 . . ?
H8A C8 H8B 109.5 . . ?
H8A C8 H8C 109.5 . . ?
H8B C8 H8C 109.5 . . ?
C5 C10 H10A 109.5 . . ?
C5 C10 H10B 109.5 . . ?
C5 C10 H10C 109.5 . . ?
H10A C10 H10B 109.5 . . ?
H10A C10 H10C 109.5 . . ?
H10B C10 H10C 109.5 . . ?
F32 C25A C23 113.1(3) . . ?
F31 C25A F32 109.3(5) . . ?
F31 C25A C23 111.9(4) . . ?
F31 C25A F33A 103.9(4) . . ?
F33A C25A F32 109.2(4) . . ?
F33A C25A C23 109.0(5) . . ?
C2 C7 H7A 109.5 . . ?
C2 C7 H7B 109.5 . . ?
C2 C7 H7C 109.5 . . ?
H7A C7 H7B 109.5 . . ?
H7A C7 H7C 109.5 . . ?
H7B C7 H7C 109.5 . . ?
C29 C28 C27 121.2(5) . . ?
F38 C28 C27 118.7(8) . . ?
F38 C28 C29 120.1(8) . . ?
C32 C27 C28 119.4(9) . . ?
C32 C27 F37 120.9(10) . . ?
F37 C27 C28 119.6(8) . . ?
C27 C32 H32 119.4 . . ?
C27 C32 C31 121.3(11) . . ?
C31 C32 H32 119.4 . . ?
C32 C31 H31 120.5 . . ?
C30 C31 C32 119.1(6) . . ?
C30 C31 H31 120.5 . . ?
C31 C30 H30 120.1 . . ?
C31 C30 C29 119.7(10) . . ?
C29 C30 H30 120.1 . . ?
C28 C29 C30 118.3(8) . . ?
C28 C29 H29 120.8 . . ?
C30 C29 H29 120.8 . . ?
F22 C21B C19 113(5) . . ?
F22 C21B F23B 89(5) . . ?
F23B C21B C19 100(3) . . ?
F24B C21B F22 122(3) . . ?
F24B C21B C19 116(6) . . ?
F24B C21B F23B 110(5) . . ?
F19 C20A C19 119.3(18) . . ?
F19 C20A F20A 104.8(19) . . ?
F21A C20A C19 108(2) . . ?
F21A C20A F19 104(2) . . ?
F21A C20A F20A 109(2) . . ?
F20A C20A C19 111(2) . . ?
F25 C22B C19 110(2) . . ?
F25 C22B F26B 103(2) . . ?
F26B C22B C19 113.1(18) . . ?
F27B C22B F25 109.3(19) . . ?
F27B C22B C19 117(2) . . ?
F27B C22B F26B 103(2) . . ?
P4B P3B Fe1 63.64(11) . . ?
P2B P3B Fe1 62.02(10) . . ?
P2B P3B P4B 109.49(18) . . ?
P3B P4B Fe1 61.46(9) . . ?
P5B P4B Fe1 63.18(9) . . ?
P5B P4B P3B 110.53(13) . . ?
P1B P5B Fe1 64.23(13) . . ?
P1B P5B P4B 98.45(16) . . ?
P4B P5B Fe1 62.94(9) . . ?
P1B P2B Fe1 65.33(14) . . ?
P3B P2B Fe1 63.03(13) . . ?
P3B P2B P1B 99.5(2) . . ?
F29 C24A C23 111.6(3) . . ?
F28 C24A C23 109.6(3) . . ?
F28 C24A F29 104.3(3) . . ?
F30A C24A C23 113.2(3) . . ?
F30A C24A F29 111.2(4) . . ?
F30A C24A F28 106.5(4) . . ?
F31 C25B F32 105.8(12) . . ?
F31 C25B C23 131.2(16) . . ?
F31 C25B F33B 92.2(15) . . ?
C23 C25B F32 112.9(13) . . ?
F33B C25B F32 105.3(14) . . ?
F33B C25B C23 104.7(13) . . ?
F34 C26B F35 96.8(9) . . ?
F34 C26B C23 113.5(9) . . ?
C23 C26B F35 111.8(11) . . ?
F36B C26B F34 102.2(12) . . ?
F36B C26B F35 120.3(12) . . ?
F36B C26B C23 110.9(11) . . ?
F29 C24B C23 100.2(8) . . ?
F28 C24B C23 110.7(10) . . ?
F28 C24B F29 104.5(10) . . ?
F28 C24B F30B 104.3(11) . . ?
F30B C24B C23 113.2(10) . . ?
F30B C24B F29 123.5(10) . . ?
P4A P3A Fe1 65.84(12) . . ?
P2A P3A Fe1 60.58(16) . . ?
P2A P3A P4A 109.4(2) . . ?
I1B P2A Fe1 126.3(2) . . ?
P1A P2A Fe1 64.68(12) . . ?
P1A P2A I1B 149.2(2) . . ?
P1A P2A P3A 99.7(2) . . ?
P3A P2A Fe1 66.53(16) . . ?
P3A P2A I1B 111.05(19) . . ?

loop_
_geom_bond_atom_site_label_1
_geom_bond_atom_site_label_2
_geom_bond_distance
_geom_bond_site_symmetry_2
_geom_bond_publ_flag
I1A P1A 2.3851(12) . ?
Fe1 P1B 2.361(4) . ?
Fe1 P4A 2.494(2) . ?
Fe1 P5A 2.4026(13) . ?
Fe1 P1A 2.3629(12) . ?
Fe1 C4 2.106(2) . ?
Fe1 C5 2.096(2) . ?
Fe1 C3 2.114(2) . ?
Fe1 C1 2.098(2) . ?
Fe1 C2 2.106(2) . ?
Fe1 P3B 2.282(3) . ?
Fe1 P4B 2.3279(19) . ?
Fe1 P5B 2.3328(17) . ?
Fe1 P2B 2.261(3) . ?
Fe1 P3A 2.422(4) . ?
Fe1 P2A 2.300(5) . ?
I1B P2A 2.294(5) . ?
Al1 O1 1.7296(15) . ?
Al1 O2 1.7309(15) . ?
Al1 O3 1.7256(16) . ?
Al1 O4 1.7243(15) . ?
P1B I1C 2.537(5) . ?
P1B P5B 2.093(4) . ?
P1B P2B 2.107(4) . ?
P4A P5A 2.102(2) . ?
P4A P3A 2.147(5) . ?
P5A P1A 2.1118(18) . ?
P1A P2A 2.106(4) . ?
O1 C11 1.347(2) . ?
F17 C18 1.344(3) . ?
F22 C21A 1.316(12) . ?
F22 C21B 1.33(8) . ?
O2 C15 1.342(2) . ?
F13 C17 1.333(3) . ?
F15 C17 1.331(3) . ?
F12 C16 1.349(3) . ?
O3 C19 1.345(3) . ?
F9 C14 1.333(4) . ?
F14 C17 1.329(3) . ?
O4 C23 1.347(2) . ?
F10 C16 1.321(3) . ?
F18 C18 1.318(3) . ?
F8 C14 1.327(3) . ?
F16 C18 1.327(3) . ?
F11 C16 1.331(3) . ?
F25 C22A 1.340(5) . ?
F25 C22B 1.38(4) . ?
F34 C26A 1.298(4) . ?
F34 C26B 1.395(14) . ?
F6 C13 1.334(4) . ?
F35 C26A 1.344(3) . ?
F35 C26B 1.470(13) . ?
F7 C14 1.334(3) . ?
F4 C13 1.340(3) . ?
F2 C12 1.333(4) . ?
F3 C12 1.332(4) . ?
F1 C12 1.339(3) . ?
F24A C21A 1.335(9) . ?
F20B C20B 1.332(4) . ?
F32 C25A 1.321(5) . ?
F32 C25B 1.477(16) . ?
F5 C13 1.325(3) . ?
F23A C21A 1.338(9) . ?
F21B C20B 1.321(4) . ?
F27A C22A 1.327(5) . ?
F26A C22A 1.322(5) . ?
F36A C26A 1.322(4) . ?
F31 C25A 1.289(7) . ?
F31 C25B 1.184(19) . ?
C4 C5 1.423(3) . ?
C4 C3 1.419(3) . ?
C4 C9 1.486(3) . ?
C15 C16 1.552(3) . ?
C15 C17 1.562(3) . ?
C15 C18 1.561(3) . ?
C5 C1 1.416(4) . ?
C5 C10 1.493(3) . ?
C11 C12 1.547(3) . ?
C11 C14 1.558(3) . ?
C11 C13 1.561(3) . ?
C3 C2 1.423(3) . ?
C3 C8 1.496(3) . ?
C19 C21A 1.548(4) . ?
C19 C20B 1.561(3) . ?
C19 C22A 1.545(4) . ?
C19 C21B 1.546(16) . ?
C19 C20A 1.541(14) . ?
C19 C22B 1.560(16) . ?
C23 C26A 1.597(4) . ?
C23 C25A 1.551(5) . ?
C23 C24A 1.540(5) . ?
C23 C25B 1.403(18) . ?
C23 C26B 1.445(15) . ?
C23 C24B 1.642(14) . ?
C1 C2 1.421(3) . ?
C1 C6 1.498(4) . ?
C2 C7 1.492(4) . ?
F33A C25A 1.295(7) . ?
C20B F19 1.356(4) . ?
C6 H6A 0.9800 . ?
C6 H6B 0.9800 . ?
C6 H6C 0.9800 . ?
C9 H9A 0.9800 . ?
C9 H9B 0.9800 . ?
C9 H9C 0.9800 . ?
C8 H8A 0.9800 . ?
C8 H8B 0.9800 . ?
C8 H8C 0.9800 . ?
C10 H10A 0.9800 . ?
C10 H10B 0.9800 . ?
C10 H10C 0.9800 . ?
C7 H7A 0.9800 . ?
C7 H7B 0.9800 . ?
C7 H7C 0.9800 . ?
C28 C27 1.371(11) . ?
C28 C29 1.355(10) . ?
C28 F38 1.346(5) . ?
C27 C32 1.33(2) . ?
C27 F37 1.332(8) . ?
C32 H32 0.9500 . ?
C32 C31 1.411(19) . ?
C31 H31 0.9500 . ?
C31 C30 1.320(16) . ?
C30 H30 0.9500 . ?
C30 C29 1.44(2) . ?
C29 H29 0.9500 . ?
F23B C21B 1.42(7) . ?
C21B F24B 1.12(8) . ?
F19 C20A 1.25(2) . ?
C20A F21A 1.23(4) . ?
C20A F20A 1.36(4) . ?
F26B C22B 1.41(3) . ?
C22B F27B 1.34(4) . ?
P3B P4B 2.126(5) . ?
P3B P2B 2.096(5) . ?
P4B P5B 2.112(5) . ?
F29 C24A 1.357(4) . ?
F29 C24B 1.479(13) . ?
C24A F28 1.351(4) . ?
C24A F30A 1.297(7) . ?
F28 C24B 1.218(14) . ?
C25B F33B 1.40(2) . ?
C26B F36B 1.39(2) . ?
C24B F30B 1.370(18) . ?
P3A P2A 2.106(4) . ?

loop_
_geom_torsion_atom_site_label_1
_geom_torsion_atom_site_label_2
_geom_torsion_atom_site_label_3
_geom_torsion_atom_site_label_4
_geom_torsion
_geom_torsion_site_symmetry_1
_geom_torsion_site_symmetry_2
_geom_torsion_site_symmetry_3
_geom_torsion_site_symmetry_4
_geom_torsion_publ_flag
Fe1 C4 C5 C1 -60.50(14) . . . . ?
Fe1 C4 C5 C10 124.4(3) . . . . ?
Fe1 C4 C3 C2 60.11(18) . . . . ?
Fe1 C4 C3 C8 -125.8(3) . . . . ?
Fe1 C5 C1 C2 -60.89(17) . . . . ?
Fe1 C5 C1 C6 124.0(3) . . . . ?
Fe1 C3 C2 C1 60.03(17) . . . . ?
Fe1 C3 C2 C7 -124.6(4) . . . . ?
Fe1 C1 C2 C3 -60.46(18) . . . . ?
Fe1 C1 C2 C7 124.1(4) . . . . ?
Al1 O1 C11 C12 -72.2(3) . . . . ?
Al1 O1 C11 C14 49.7(3) . . . . ?
Al1 O1 C11 C13 168.2(2) . . . . ?
Al1 O2 C15 C16 69.5(3) . . . . ?
Al1 O2 C15 C17 -51.5(3) . . . . ?
Al1 O2 C15 C18 -171.2(2) . . . . ?
Al1 O3 C19 C21A 18.0(5) . . . . ?
Al1 O3 C19 C20B 136.5(3) . . . . ?
Al1 O3 C19 C22A -104.4(3) . . . . ?
Al1 O3 C19 C21B 29(3) . . . . ?
Al1 O3 C19 C20A 161.8(15) . . . . ?
Al1 O3 C19 C22B -84.6(13) . . . . ?
Al1 O4 C23 C26A 51.8(4) . . . . ?
Al1 O4 C23 C25A 168.6(3) . . . . ?
Al1 O4 C23 C24A -66.5(4) . . . . ?
Al1 O4 C23 C25B 141.4(10) . . . . ?
Al1 O4 C23 C26B 10.4(8) . . . . ?
Al1 O4 C23 C24B -107.8(7) . . . . ?
O1 Al1 O2 C15 79.3(3) . . . . ?
O1 Al1 O3 C19 38.8(3) . . . . ?
O1 Al1 O4 C23 164.8(3) . . . . ?
O1 C11 C12 F2 46.5(3) . . . . ?
O1 C11 C12 F3 -72.7(3) . . . . ?
O1 C11 C12 F1 166.4(2) . . . . ?
O1 C11 C14 F9 -78.9(2) . . . . ?
O1 C11 C14 F8 40.1(3) . . . . ?
O1 C11 C14 F7 160.4(2) . . . . ?
O1 C11 C13 F6 -77.0(2) . . . . ?
O1 C11 C13 F4 162.5(2) . . . . ?
O1 C11 C13 F5 42.5(3) . . . . ?
O2 Al1 O1 C11 81.8(3) . . . . ?
O2 Al1 O3 C19 162.0(3) . . . . ?
O2 Al1 O4 C23 42.0(3) . . . . ?
O2 C15 C16 F12 162.3(2) . . . . ?
O2 C15 C16 F10 42.0(3) . . . . ?
O2 C15 C16 F11 -77.8(2) . . . . ?
O2 C15 C17 F13 164.7(2) . . . . ?
O2 C15 C17 F15 -74.5(2) . . . . ?
O2 C15 C17 F14 44.0(3) . . . . ?
O2 C15 C18 F17 163.37(19) . . . . ?
O2 C15 C18 F18 43.1(3) . . . . ?
O2 C15 C18 F16 -76.7(2) . . . . ?
O3 Al1 O1 C11 -158.4(2) . . . . ?
O3 Al1 O2 C15 -40.3(3) . . . . ?
O3 Al1 O4 C23 -76.8(3) . . . . ?
O3 C19 C21A F22 165.1(4) . . . . ?
O3 C19 C21A F24A -75.6(7) . . . . ?
O3 C19 C21A F23A 41.2(8) . . . . ?
O3 C19 C20B F20B 39.4(4) . . . . ?
O3 C19 C20B F21B -79.9(3) . . . . ?
O3 C19 C20B F19 159.1(2) . . . . ?
O3 C19 C22A F25 166.4(3) . . . . ?
O3 C19 C22A F27A -72.8(4) . . . . ?
O3 C19 C22A F26A 46.6(4) . . . . ?
O3 C19 C21B F22 179(3) . . . . ?
O3 C19 C21B F23B 86(5) . . . . ?
O3 C19 C21B F24B -32(6) . . . . ?
O3 C19 C20A F19 -165(2) . . . . ?
O3 C19 C20A F21A -46(3) . . . . ?
O3 C19 C20A F20A 73(2) . . . . ?
O3 C19 C22B F25 -168.4(15) . . . . ?
O3 C19 C22B F26B 76(3) . . . . ?
O3 C19 C22B F27B -43(3) . . . . ?
O4 Al1 O1 C11 -37.3(3) . . . . ?
O4 Al1 O2 C15 -161.6(3) . . . . ?
O4 Al1 O3 C19 -79.5(3) . . . . ?
O4 C23 C26A F34 -44.4(3) . . . . ?
O4 C23 C26A F35 -163.7(2) . . . . ?
O4 C23 C26A F36A 72.8(3) . . . . ?
O4 C23 C25A F32 -162.7(4) . . . . ?
O4 C23 C25A F31 -38.6(5) . . . . ?
O4 C23 C25A F33A 75.7(4) . . . . ?
O4 C23 C24A F29 -157.3(3) . . . . ?
O4 C23 C24A F28 -42.3(4) . . . . ?
O4 C23 C24A F30A 76.3(4) . . . . ?
O4 C23 C25B F32 163.1(11) . . . . ?
O4 C23 C25B F31 23(2) . . . . ?
O4 C23 C25B F33B -82.9(12) . . . . ?
O4 C23 C26B F34 40.0(13) . . . . ?
O4 C23 C26B F35 148.3(6) . . . . ?
O4 C23 C26B F36B -74.3(11) . . . . ?
O4 C23 C24B F29 154.7(6) . . . . ?
O4 C23 C24B F28 44.9(11) . . . . ?
O4 C23 C24B F30B -71.8(10) . . . . ?
C4 C5 C1 Fe1 60.64(14) . . . . ?
C4 C5 C1 C2 -0.2(2) . . . . ?
C4 C5 C1 C6 -175.3(2) . . . . ?
C4 C3 C2 Fe1 -60.14(17) . . . . ?
C4 C3 C2 C1 -0.1(3) . . . . ?
C4 C3 C2 C7 175.3(4) . . . . ?
C5 C4 C3 Fe1 -60.15(14) . . . . ?
C5 C4 C3 C2 0.0(3) . . . . ?
C5 C4 C3 C8 174.0(3) . . . . ?
C5 C1 C2 Fe1 60.68(15) . . . . ?
C5 C1 C2 C3 0.2(3) . . . . ?
C5 C1 C2 C7 -175.2(3) . . . . ?
C3 C4 C5 Fe1 60.68(15) . . . . ?
C3 C4 C5 C1 0.2(2) . . . . ?
C3 C4 C5 C10 -174.9(3) . . . . ?
C16 C15 C17 F13 42.5(3) . . . . ?
C16 C15 C17 F15 163.30(19) . . . . ?
C16 C15 C17 F14 -78.2(2) . . . . ?
C16 C15 C18 F17 -76.0(2) . . . . ?
C16 C15 C18 F18 163.8(2) . . . . ?
C16 C15 C18 F16 44.0(3) . . . . ?
C17 C15 C16 F12 -75.3(3) . . . . ?
C17 C15 C16 F10 164.4(2) . . . . ?
C17 C15 C16 F11 44.6(2) . . . . ?
C17 C15 C18 F17 42.3(3) . . . . ?
C17 C15 C18 F18 -77.9(2) . . . . ?
C17 C15 C18 F16 162.2(2) . . . . ?
C18 C15 C16 F12 43.1(3) . . . . ?
C18 C15 C16 F10 -77.1(2) . . . . ?
C18 C15 C16 F11 163.07(19) . . . . ?
C18 C15 C17 F13 -75.9(3) . . . . ?
C18 C15 C17 F15 44.9(2) . . . . ?
C18 C15 C17 F14 163.4(2) . . . . ?
C12 C11 C14 F9 43.4(3) . . . . ?
C12 C11 C14 F8 162.4(2) . . . . ?
C12 C11 C14 F7 -77.2(3) . . . . ?
C12 C11 C13 F6 162.8(2) . . . . ?
C12 C11 C13 F4 42.3(3) . . . . ?
C12 C11 C13 F5 -77.7(3) . . . . ?
C14 C11 C12 F2 -76.3(3) . . . . ?
C14 C11 C12 F3 164.5(2) . . . . ?
C14 C11 C12 F1 43.6(3) . . . . ?
C14 C11 C13 F6 43.4(3) . . . . ?
C14 C11 C13 F4 -77.1(3) . . . . ?
C14 C11 C13 F5 162.9(2) . . . . ?
C21A C19 C20B F20B 161.5(5) . . . . ?
C21A C19 C20B F21B 42.2(5) . . . . ?
C21A C19 C20B F19 -78.8(5) . . . . ?
C21A C19 C22A F25 42.0(6) . . . . ?
C21A C19 C22A F27A 162.8(6) . . . . ?
C21A C19 C22A F26A -77.8(6) . . . . ?
C20B C19 C21A F22 46.4(6) . . . . ?
C20B C19 C21A F24A 165.7(6) . . . . ?
C20B C19 C21A F23A -77.5(8) . . . . ?
C20B C19 C22A F25 -75.7(4) . . . . ?
C20B C19 C22A F27A 45.1(4) . . . . ?
C20B C19 C22A F26A 164.4(3) . . . . ?
C13 C11 C12 F2 165.2(2) . . . . ?
C13 C11 C12 F3 46.0(3) . . . . ?
C13 C11 C12 F1 -74.9(3) . . . . ?
C13 C11 C14 F9 162.70(19) . . . . ?
C13 C11 C14 F8 -78.3(2) . . . . ?
C13 C11 C14 F7 42.0(3) . . . . ?
C26A C23 C25A F32 -42.8(5) . . . . ?
C26A C23 C25A F31 81.3(4) . . . . ?
C26A C23 C25A F33A -164.4(4) . . . . ?
C26A C23 C24A F29 81.8(4) . . . . ?
C26A C23 C24A F28 -163.3(3) . . . . ?
C26A C23 C24A F30A -44.6(4) . . . . ?
C22A C19 C21A F22 -72.9(6) . . . . ?
C22A C19 C21A F24A 46.4(9) . . . . ?
C22A C19 C21A F23A 163.2(6) . . . . ?
C22A C19 C20B F20B -79.2(4) . . . . ?
C22A C19 C20B F21B 161.4(3) . . . . ?
C22A C19 C20B F19 40.5(4) . . . . ?
C6 C1 C2 Fe1 -124.1(2) . . . . ?
C6 C1 C2 C3 175.5(2) . . . . ?
C6 C1 C2 C7 0.1(5) . . . . ?
C9 C4 C5 Fe1 -124.8(2) . . . . ?
C9 C4 C5 C1 174.7(2) . . . . ?
C9 C4 C5 C10 -0.3(4) . . . . ?
C9 C4 C3 Fe1 125.2(2) . . . . ?
C9 C4 C3 C2 -174.6(2) . . . . ?
C9 C4 C3 C8 -0.6(4) . . . . ?
C8 C3 C2 Fe1 125.8(3) . . . . ?
C8 C3 C2 C1 -174.1(3) . . . . ?
C8 C3 C2 C7 1.3(5) . . . . ?
C10 C5 C1 Fe1 -124.2(2) . . . . ?
C10 C5 C1 C2 174.9(2) . . . . ?
C10 C5 C1 C6 -0.2(4) . . . . ?
C25A C23 C26A F34 -163.2(3) . . . . ?
C25A C23 C26A F35 77.5(3) . . . . ?
C25A C23 C26A F36A -45.9(4) . . . . ?
C25A C23 C24A F29 -34.5(4) . . . . ?
C25A C23 C24A F28 80.5(4) . . . . ?
C25A C23 C24A F30A -160.8(4) . . . . ?
C28 C27 C32 C31 -8(3) . . . . ?
C27 C28 C29 C30 -4.9(15) . . . . ?
C27 C32 C31 C30 10(4) . . . . ?
C32 C31 C30 C29 -10(4) . . . . ?
C31 C30 C29 C28 8(3) . . . . ?
C29 C28 C27 C32 5.2(16) . . . . ?
C29 C28 C27 F37 -177.1(7) . . . . ?
F38 C28 C27 C32 -176.8(13) . . . . ?
F38 C28 C27 F37 0.9(12) . . . . ?
F38 C28 C29 C30 177.1(11) . . . . ?
F37 C27 C32 C31 175(2) . . . . ?
C21B C19 C20A F19 -36(4) . . . . ?
C21B C19 C20A F21A 83(4) . . . . ?
C21B C19 C20A F20A -158(3) . . . . ?
C21B C19 C22B F25 74(4) . . . . ?
C21B C19 C22B F26B -42(4) . . . . ?
C21B C19 C22B F27B -161(4) . . . . ?
C20A C19 C21B F22 51(5) . . . . ?
C20A C19 C21B F23B -43(5) . . . . ?
C20A C19 C21B F24B -161(4) . . . . ?
C20A C19 C22B F25 -51(2) . . . . ?
C20A C19 C22B F26B -166(2) . . . . ?
C20A C19 C22B F27B 75(3) . . . . ?
C22B C19 C21B F22 -65(5) . . . . ?
C22B C19 C21B F23B -159(4) . . . . ?
C22B C19 C21B F24B 84(5) . . . . ?
C22B C19 C20A F19 80(3) . . . . ?
C22B C19 C20A F21A -161(3) . . . . ?
C22B C19 C20A F20A -42(3) . . . . ?
C24A C23 C26A F34 76.2(3) . . . . ?
C24A C23 C26A F35 -43.1(3) . . . . ?
C24A C23 C26A F36A -166.5(3) . . . . ?
C24A C23 C25A F32 73.7(5) . . . . ?
C24A C23 C25A F31 -162.2(4) . . . . ?
C24A C23 C25A F33A -47.9(5) . . . . ?
C25B C23 C26B F34 -84.4(13) . . . . ?
C25B C23 C26B F35 23.9(14) . . . . ?
C25B C23 C26B F36B 161.2(12) . . . . ?
C25B C23 C24B F29 -93.9(11) . . . . ?
C25B C23 C24B F28 156.2(12) . . . . ?
C25B C23 C24B F30B 39.5(12) . . . . ?
C26B C23 C25B F32 -68.3(18) . . . . ?
C26B C23 C25B F31 152(2) . . . . ?
C26B C23 C25B F33B 45.7(14) . . . . ?
C26B C23 C24B F29 32.2(10) . . . . ?
C26B C23 C24B F28 -77.6(11) . . . . ?
C26B C23 C24B F30B 165.7(10) . . . . ?
C24B C23 C25B F32 50.7(16) . . . . ?
C24B C23 C25B F31 -89(2) . . . . ?
C24B C23 C25B F33B 164.7(10) . . . . ?
C24B C23 C26B F34 157.9(10) . . . . ?
C24B C23 C26B F35 -93.8(10) . . . . ?
C24B C23 C26B F36B 43.5(12) . . . . ?

loop_
_exptl_oxdiff_crystal_face_indexfrac_h
_exptl_oxdiff_crystal_face_indexfrac_k
_exptl_oxdiff_crystal_face_indexfrac_l
_exptl_oxdiff_crystal_face_x
_exptl_oxdiff_crystal_face_y
_exptl_oxdiff_crystal_face_z
-0.0012 0.9998 -0.0002 -0.0592 -0.0268 -0.0287
-12.2428 -10.3700 9.2849 0.8331 0.4525 -0.3182
17.1064 1.4979 -13.8938 -0.4398 -0.2371 0.8662
-18.6583 2.8907 1.5979 -0.4479 0.8216 -0.3525
18.0638 -2.5829 -0.8013 0.4572 -0.8389 0.2954
15.6317 -5.7310 -12.7795 0.0143 -0.0220 0.9997
2.7402 -3.8046 -11.9204 -0.3029 0.5600 0.7712
-12.8639 0.4589 -4.2021 -0.4761 0.8754 0.0834
-15.3938 5.7167 12.8371 -0.0062 0.0069 -1.0000
15.3656 -1.3931 2.0978 0.4766 -0.8755 0.0802
-20.3368 4.0048 4.6943 -0.3951 0.7236 -0.5660
-7.4454 12.2526 -1.1768 -0.9241 0.1216 -0.3624
9.9524 3.1824 -13.7428 -0.6681 0.0857 0.7391
8.2507 -12.3098 0.3112 0.9006 -0.1187 0.4181
4.0528 -11.5997 4.5008 0.9827 -0.1288 0.1331
-2.1357 -9.0301 9.4849 0.9556 -0.1243 -0.2673
-12.3355 9.2275 -0.9778 -0.8282 0.4496 -0.3346
5.3394 -6.8748 7.4297 0.8700 -0.4710 -0.1457
-4.5407 -13.7652 1.2730 0.7905 0.5436 0.2821
2.9891 -13.3164 -4.5220 0.6250 0.4287 0.6524
-14.8698 -9.0547 10.0992 0.7449 0.5141 -0.4252
9.3776 11.7709 0.2961 -0.5042 -0.8233 -0.2607
-0.7416 -11.8198 -5.8607 0.4004 0.6520 0.6439
-19.8050 -6.0967 9.4329 0.4436 0.7275 -0.5234
-14.0557 -10.5741 3.3456 0.5217 0.8530 -0.0139
17.3423 3.8789 -0.4251 0.0793 -0.9934 0.0829
-18.9575 -3.0839 2.0474 -0.0781 0.9750 -0.2081
-21.4709 -1.1103 5.5801 -0.0707 0.8757 -0.4777
-22.2034 1.0225 8.7417 -0.0570 0.6973 -0.7145
12.8924 -9.9690 -0.4819 0.8117 -0.3852 0.4391
-10.8702 11.9546 1.9916 -0.8173 0.1495 -0.5565
